data_7113452
loop_
_publ_author_name
'Tsutsui, Shinobu'
'Sakamoto, Kenkichi'

_publ_section_title
;
 Preparation and structures of novel silamacrocyclic compounds:
 silacalix[4]quinone and silacalix[4]hydroquinone octamethyl ether
;
_journal_coden_ASTM CHCOFS
_journal_issue 18
_journal_name_full
;
 Chemical Communications (Cambridge, United Kingdom)
;
_journal_page_first 2322
_journal_page_last 2323
_journal_paper_doi 10.1039/b307048d
_journal_year 2003
_chemical_formula_sum 'C40 H56 O8 Si4'
_chemical_formula_weight 777.21
_space_group_IT_number 14
_symmetry_cell_setting monoclinic
_symmetry_space_group_name_Hall '-P 2yn'
_symmetry_space_group_name_H-M 'P 1 21/n 1'
_atom_sites_solution_hydrogens geom
_atom_sites_solution_primary direct
_atom_sites_solution_secondary difmap
_cell_angle_alpha 90.00
_cell_angle_beta 103.093(17)
_cell_angle_gamma 90.00
_cell_formula_units_Z 4
_cell_length_a 11.569(11)
_cell_length_b 16.408(16)
_cell_length_c 23.63(2)
_cell_measurement_reflns_used 3907
_cell_measurement_temperature 120(2)
_cell_measurement_theta_max 26.797
_cell_measurement_theta_min 2.207
_cell_volume 4369(7)
_computing_cell_refinement 'Bruker SMART'
_computing_data_collection 'Bruker SMART'
_computing_data_reduction 'Bruker SAINT'
_computing_molecular_graphics 'Bruker SHELXTL'
_computing_publication_material 'Bruker SHELXTL'
_computing_structure_refinement 'SHELXL-97 (Sheldrick, 1997)'
_computing_structure_solution 'SHELXS-97 (Sheldrick, 1990)'
_diffrn_ambient_temperature 120(2)
_diffrn_detector_area_resol_mean 8.366
_diffrn_measured_fraction_theta_full 0.998
_diffrn_measured_fraction_theta_max 0.998
_diffrn_measurement_device_type 'CCD area detector'
_diffrn_measurement_method 'phi and omega scans'
_diffrn_radiation_monochromator graphite
_diffrn_radiation_source 'fine-focus sealed tube'
_diffrn_radiation_type MoK\a
_diffrn_radiation_wavelength 0.71073
_diffrn_reflns_av_R_equivalents 0.1125
_diffrn_reflns_av_sigmaI/netI 0.1432
_diffrn_reflns_limit_h_max 13
_diffrn_reflns_limit_h_min -13
_diffrn_reflns_limit_k_max 19
_diffrn_reflns_limit_k_min -9
_diffrn_reflns_limit_l_max 27
_diffrn_reflns_limit_l_min -28
_diffrn_reflns_number 21757
_diffrn_reflns_theta_full 25.00
_diffrn_reflns_theta_max 25.00
_diffrn_reflns_theta_min 1.52
_diffrn_standards_decay_% 0.38
_diffrn_standards_number 82
_exptl_absorpt_coefficient_mu 0.183
_exptl_absorpt_correction_T_max 0.9731
_exptl_absorpt_correction_T_min 0.9388
_exptl_absorpt_correction_type empirical
_exptl_absorpt_process_details SADABS
_exptl_crystal_colour colorless
_exptl_crystal_density_diffrn 1.182
_exptl_crystal_density_method 'not measured'
_exptl_crystal_description plate
_exptl_crystal_F_000 1664
_exptl_crystal_size_max 0.35
_exptl_crystal_size_mid 0.20
_exptl_crystal_size_min 0.15
_refine_diff_density_max 0.421
_refine_diff_density_min -0.358
_refine_diff_density_rms 0.071
_refine_ls_extinction_method none
_refine_ls_goodness_of_fit_ref 0.821
_refine_ls_hydrogen_treatment mixed
_refine_ls_matrix_type full
_refine_ls_number_parameters 485
_refine_ls_number_reflns 7676
_refine_ls_number_restraints 0
_refine_ls_restrained_S_all 0.821
_refine_ls_R_factor_all 0.1043
_refine_ls_R_factor_gt 0.0525
_refine_ls_shift/su_max 0.000
_refine_ls_shift/su_mean 0.000
_refine_ls_structure_factor_coef Fsqd
_refine_ls_weighting_details 'calc w=1/[\s^2^(Fo^2^)+(0.0446P)^2^+0.0000P] where P=(Fo^2^+2Fc^2^)/3'
_refine_ls_weighting_scheme calc
_refine_ls_wR_factor_gt 0.1073
_refine_ls_wR_factor_ref 0.1202
_reflns_number_gt 4197
_reflns_number_total 7676
_reflns_threshold_expression >2sigma(I)
_cod_duplicate_entry 7104803
_cod_data_source_file b307048d.txt
_cod_data_source_block tetrasilacalix4arene_2
_cod_depositor_comments
;
The following automatic conversions were performed:

'_symmetry_cell_setting' value 'Monoclinic' changed to 'monoclinic'
according to
/usr/data/users/saulius/automatic-downloads/retrospective/RSC/lib/dictionaries/cif_core.dic
dictionary named 'cif_core.dic' version 2.4.2 from 2011-04-26.

Automatic conversion script
Id: cif_fix_values 2281 2013-09-26 08:29:07Z andrius 
;
_cod_original_cell_volume 4369(8)
_cod_original_sg_symbol_H-M P2(1)/n
_cod_database_code 7113452

loop_
_symmetry_equiv_pos_as_xyz
'x, y, z'
'-x+1/2, y+1/2, -z+1/2'
'-x, -y, -z'
'x-1/2, -y-1/2, z-1/2'

loop_
_atom_site_label
_atom_site_type_symbol
_atom_site_fract_x
_atom_site_fract_y
_atom_site_fract_z
_atom_site_U_iso_or_equiv
_atom_site_adp_type
_atom_site_occupancy
_atom_site_symmetry_multiplicity
_atom_site_calc_flag
_atom_site_refinement_flags
C1 C 0.3258(3) 0.2114(2) 0.12156(14) 0.0188(8) Uani 1 1 d .
C2 C 0.2855(3) 0.2058(2) 0.06042(14) 0.0196(8) Uani 1 1 d .
C3 C 0.3189(3) 0.1346(2) 0.03422(15) 0.0212(8) Uani 1 1 d .
H3 H 0.2918 0.1278 -0.0066 0.025 Uiso 1 1 calc R
C4 C 0.3899(3) 0.0743(2) 0.06584(14) 0.0198(8) Uani 1 1 d .
C5 C 0.4329(3) 0.0846(2) 0.12562(14) 0.0190(8) Uani 1 1 d .
H5 H 0.4859 0.0453 0.1469 0.023 Uiso 1 1 calc R
C6 C 0.3987(3) 0.1526(2) 0.15503(14) 0.0192(8) Uani 1 1 d .
C7 C 0.3486(3) 0.3456(2) 0.16457(16) 0.0329(10) Uani 1 1 d .
H7A H 0.4214 0.3306 0.1928 0.049 Uiso 1 1 calc R
H7B H 0.3051 0.3865 0.1818 0.049 Uiso 1 1 calc R
H7C H 0.3691 0.3683 0.1297 0.049 Uiso 1 1 calc R
C8 C 0.4880(3) -0.0563(2) 0.06646(15) 0.0265(9) Uani 1 1 d .
H8A H 0.5679 -0.0335 0.0794 0.040 Uiso 1 1 calc R
H8B H 0.4905 -0.1028 0.0407 0.040 Uiso 1 1 calc R
H8C H 0.4593 -0.0745 0.1003 0.040 Uiso 1 1 calc R
C9 C 0.6010(3) 0.1998(2) 0.25861(15) 0.0306(9) Uani 1 1 d .
H9A H 0.6306 0.1968 0.3008 0.046 Uiso 1 1 calc R
H9B H 0.5937 0.2571 0.2465 0.046 Uiso 1 1 calc R
H9C H 0.6565 0.1720 0.2394 0.046 Uiso 1 1 calc R
C10 C 0.4730(3) 0.0397(2) 0.26129(15) 0.0329(10) Uani 1 1 d .
H10A H 0.5402 0.0167 0.2479 0.049 Uiso 1 1 calc R
H10B H 0.4010 0.0087 0.2445 0.049 Uiso 1 1 calc R
H10C H 0.4889 0.0366 0.3038 0.049 Uiso 1 1 calc R
C11 C 0.2365(3) 0.16888(19) 0.28703(14) 0.0183(8) Uani 1 1 d .
C12 C 0.3460(3) 0.2001(2) 0.27863(13) 0.0182(8) Uani 1 1 d .
C13 C 0.3855(3) 0.2737(2) 0.30778(14) 0.0202(8) Uani 1 1 d .
H13 H 0.4575 0.2972 0.3027 0.024 Uiso 1 1 calc R
C14 C 0.3225(3) 0.3137(2) 0.34399(14) 0.0206(8) Uani 1 1 d .
C15 C 0.2137(3) 0.2824(2) 0.35024(14) 0.0203(8) Uani 1 1 d .
H15 H 0.1702 0.3099 0.3741 0.024 Uiso 1 1 calc R
C16 C 0.1679(3) 0.2094(2) 0.32097(13) 0.0177(8) Uani 1 1 d .
C17 C 0.1610(3) 0.0789(2) 0.20528(14) 0.0310(9) Uani 1 1 d .
H17A H 0.1010 0.1191 0.1877 0.046 Uiso 1 1 calc R
H17B H 0.1285 0.0239 0.1971 0.046 Uiso 1 1 calc R
H17C H 0.2312 0.0851 0.1890 0.046 Uiso 1 1 calc R
C18 C 0.3218(3) 0.4234(2) 0.41206(16) 0.0340(10) Uani 1 1 d .
H18A H 0.2415 0.4405 0.3927 0.051 Uiso 1 1 calc R
H18B H 0.3685 0.4712 0.4284 0.051 Uiso 1 1 calc R
H18C H 0.3177 0.3851 0.4434 0.051 Uiso 1 1 calc R
C19 C 0.0253(3) 0.0716(2) 0.36528(15) 0.0290(9) Uani 1 1 d .
H19A H 0.0721 0.0806 0.4049 0.044 Uiso 1 1 calc R
H19B H 0.0640 0.0302 0.3461 0.044 Uiso 1 1 calc R
H19C H -0.0544 0.0529 0.3668 0.044 Uiso 1 1 calc R
C20 C -0.0630(3) 0.2479(2) 0.36039(15) 0.0251(9) Uani 1 1 d .
H20A H -0.1430 0.2286 0.3608 0.038 Uiso 1 1 calc R
H20B H -0.0684 0.2998 0.3395 0.038 Uiso 1 1 calc R
H20C H -0.0175 0.2555 0.4004 0.038 Uiso 1 1 calc R
C21 C -0.1143(3) 0.2159(2) 0.20532(14) 0.0184(8) Uani 1 1 d .
C22 C -0.0801(3) 0.1530(2) 0.24645(14) 0.0171(8) Uani 1 1 d .
C23 C -0.1231(3) 0.0731(2) 0.23055(14) 0.0211(8) Uani 1 1 d .
H23 H -0.1023 0.0296 0.2575 0.025 Uiso 1 1 calc R
C24 C -0.1958(3) 0.0580(2) 0.17568(15) 0.0204(8) Uani 1 1 d .
C25 C -0.2296(3) 0.1224(2) 0.13663(15) 0.0222(8) Uani 1 1 d .
H25 H -0.2806 0.1115 0.0999 0.027 Uiso 1 1 calc R
C26 C -0.1904(3) 0.2028(2) 0.15000(14) 0.0189(8) Uani 1 1 d .
C27 C 0.0381(3) 0.3189(2) 0.20697(15) 0.0278(9) Uani 1 1 d .
H27A H 0.0619 0.2762 0.1829 0.042 Uiso 1 1 calc R
H27B H 0.0989 0.3245 0.2431 0.042 Uiso 1 1 calc R
H27C H 0.0293 0.3707 0.1858 0.042 Uiso 1 1 calc R
C28 C -0.1938(4) -0.0875(2) 0.19239(17) 0.0381(10) Uani 1 1 d .
H28A H -0.1069 -0.0872 0.2008 0.057 Uiso 1 1 calc R
H28B H -0.2235 -0.1379 0.1720 0.057 Uiso 1 1 calc R
H28C H -0.2204 -0.0842 0.2288 0.057 Uiso 1 1 calc R
C29 C -0.3312(3) 0.3642(2) 0.13177(16) 0.0331(10) Uani 1 1 d .
H29A H -0.3650 0.4067 0.1037 0.050 Uiso 1 1 calc R
H29B H -0.2766 0.3891 0.1651 0.050 Uiso 1 1 calc R
H29C H -0.3952 0.3363 0.1450 0.050 Uiso 1 1 calc R
C30 C -0.3554(3) 0.2449(2) 0.03155(16) 0.0326(10) Uani 1 1 d .
H30A H -0.3867 0.2887 0.0042 0.049 Uiso 1 1 calc R
H30B H -0.4209 0.2183 0.0444 0.049 Uiso 1 1 calc R
H30C H -0.3145 0.2048 0.0123 0.049 Uiso 1 1 calc R
C31 C -0.0352(3) 0.3003(2) 0.05126(13) 0.0185(8) Uani 1 1 d .
C32 C -0.1217(3) 0.3435(2) 0.07371(13) 0.0178(8) Uani 1 1 d .
C33 C -0.1022(3) 0.4275(2) 0.08447(13) 0.0180(8) Uani 1 1 d .
H33 H -0.1598 0.4585 0.0980 0.022 Uiso 1 1 calc R
C34 C 0.0003(3) 0.4664(2) 0.07564(13) 0.0165(8) Uani 1 1 d .
C35 C 0.0865(3) 0.4207(2) 0.05689(13) 0.0184(8) Uani 1 1 d .
H35 H 0.1575 0.4469 0.0529 0.022 Uiso 1 1 calc R
C36 C 0.0715(3) 0.3362(2) 0.04357(13) 0.0180(8) Uani 1 1 d .
C37 C 0.0085(3) 0.1540(2) 0.06181(17) 0.0313(10) Uani 1 1 d .
H37A H 0.0560 0.1345 0.0351 0.047 Uiso 1 1 calc R
H37B H -0.0399 0.1091 0.0712 0.047 Uiso 1 1 calc R
H37C H 0.0614 0.1739 0.0976 0.047 Uiso 1 1 calc R
C38 C 0.1188(3) 0.5889(2) 0.08360(14) 0.0227(8) Uani 1 1 d .
H38A H 0.1851 0.5628 0.1107 0.034 Uiso 1 1 calc R
H38B H 0.1156 0.6467 0.0936 0.034 Uiso 1 1 calc R
H38C H 0.1302 0.5838 0.0439 0.034 Uiso 1 1 calc R
C39 C 0.1220(3) 0.2390(2) -0.06041(14) 0.0289(9) Uani 1 1 d .
H39A H 0.0785 0.2808 -0.0864 0.043 Uiso 1 1 calc R
H39B H 0.0670 0.1959 -0.0548 0.043 Uiso 1 1 calc R
H39C H 0.1840 0.2157 -0.0777 0.043 Uiso 1 1 calc R
C40 C 0.2961(3) 0.3672(2) -0.00364(16) 0.0300(9) Uani 1 1 d .
H40A H 0.3522 0.3429 -0.0242 0.045 Uiso 1 1 calc R
H40B H 0.3398 0.3908 0.0331 0.045 Uiso 1 1 calc R
H40C H 0.2505 0.4100 -0.0277 0.045 Uiso 1 1 calc R
O1 O 0.27618(19) 0.27502(14) 0.14918(10) 0.0228(6) Uani 1 1 d .
O2 O 0.4093(2) 0.00511(14) 0.03562(10) 0.0276(6) Uani 1 1 d .
O3 O 0.1939(2) 0.09129(14) 0.26715(9) 0.0236(6) Uani 1 1 d .
O4 O 0.3777(2) 0.38408(14) 0.37048(10) 0.0250(6) Uani 1 1 d .
O5 O -0.0753(2) 0.29668(13) 0.22060(10) 0.0252(6) Uani 1 1 d .
O6 O -0.2386(2) -0.01887(14) 0.15648(10) 0.0313(6) Uani 1 1 d .
O7 O -0.0676(2) 0.21896(13) 0.03494(10) 0.0247(6) Uani 1 1 d .
O8 O 0.0091(2) 0.54981(13) 0.08745(9) 0.0217(6) Uani 1 1 d .
Si1 Si 0.45170(9) 0.14934(6) 0.23782(4) 0.0208(2) Uani 1 1 d .
Si2 Si 0.01360(8) 0.17045(6) 0.32292(4) 0.0189(2) Uani 1 1 d .
Si3 Si -0.24816(8) 0.28843(6) 0.09611(4) 0.0203(2) Uani 1 1 d .
Si4 Si 0.19176(8) 0.28619(6) 0.01166(4) 0.0200(2) Uani 1 1 d .

loop_
_atom_site_aniso_label
_atom_site_aniso_U_11
_atom_site_aniso_U_22
_atom_site_aniso_U_33
_atom_site_aniso_U_23
_atom_site_aniso_U_13
_atom_site_aniso_U_12
C1 0.0195(19) 0.0165(19) 0.0227(19) -0.0053(15) 0.0096(15) 0.0012(16)
C2 0.0199(19) 0.026(2) 0.0149(18) 0.0014(15) 0.0075(15) 0.0010(16)
C3 0.0178(19) 0.028(2) 0.0190(19) 0.0037(16) 0.0069(15) 0.0008(16)
C4 0.024(2) 0.020(2) 0.0171(19) 0.0001(15) 0.0074(15) 0.0025(16)
C5 0.0201(19) 0.019(2) 0.0180(18) 0.0024(15) 0.0045(15) 0.0034(16)
C6 0.0187(19) 0.020(2) 0.0195(19) 0.0033(15) 0.0052(15) -0.0012(16)
C7 0.046(3) 0.023(2) 0.030(2) -0.0026(17) 0.0089(19) 0.000(2)
C8 0.028(2) 0.025(2) 0.026(2) 0.0007(16) 0.0061(17) 0.0057(18)
C9 0.029(2) 0.045(3) 0.0181(19) -0.0070(17) 0.0058(16) 0.0044(19)
C10 0.048(3) 0.035(2) 0.017(2) 0.0001(17) 0.0100(18) 0.012(2)
C11 0.027(2) 0.0119(19) 0.0138(18) 0.0025(14) -0.0010(15) 0.0005(16)
C12 0.0220(19) 0.020(2) 0.0119(17) 0.0023(14) 0.0031(14) 0.0021(16)
C13 0.0191(19) 0.023(2) 0.0182(18) 0.0034(15) 0.0037(15) -0.0005(16)
C14 0.025(2) 0.018(2) 0.0170(19) -0.0010(15) 0.0019(16) 0.0012(16)
C15 0.0197(19) 0.021(2) 0.0195(19) 0.0022(16) 0.0028(15) 0.0035(16)
C16 0.0207(19) 0.0194(19) 0.0135(17) 0.0027(15) 0.0046(14) 0.0063(16)
C17 0.038(2) 0.037(2) 0.019(2) -0.0122(17) 0.0079(17) -0.0058(19)
C18 0.040(3) 0.030(2) 0.033(2) -0.0156(18) 0.0128(19) -0.0038(19)
C19 0.038(2) 0.026(2) 0.022(2) 0.0016(16) 0.0049(17) -0.0058(18)
C20 0.021(2) 0.031(2) 0.024(2) -0.0047(17) 0.0050(16) 0.0012(17)
C21 0.0191(19) 0.0168(19) 0.0213(19) -0.0038(16) 0.0089(15) -0.0030(16)
C22 0.0127(18) 0.021(2) 0.0174(18) -0.0017(15) 0.0031(14) 0.0011(15)
C23 0.023(2) 0.019(2) 0.0210(19) 0.0011(15) 0.0049(16) -0.0026(16)
C24 0.0179(19) 0.019(2) 0.025(2) -0.0001(16) 0.0045(15) -0.0022(16)
C25 0.019(2) 0.028(2) 0.0183(19) -0.0007(16) 0.0012(15) -0.0029(17)
C26 0.0163(18) 0.026(2) 0.0172(18) 0.0022(15) 0.0091(15) -0.0005(16)
C27 0.026(2) 0.026(2) 0.027(2) 0.0038(17) -0.0020(17) -0.0121(17)
C28 0.052(3) 0.019(2) 0.039(2) -0.0032(18) 0.001(2) -0.005(2)
C29 0.031(2) 0.036(2) 0.036(2) 0.0066(19) 0.0160(19) 0.0054(19)
C30 0.030(2) 0.034(2) 0.029(2) 0.0071(18) -0.0024(18) -0.0003(19)
C31 0.025(2) 0.017(2) 0.0109(17) 0.0031(14) -0.0013(14) 0.0028(16)
C32 0.0216(19) 0.022(2) 0.0085(17) 0.0068(14) 0.0000(14) 0.0053(16)
C33 0.023(2) 0.021(2) 0.0098(17) 0.0025(14) 0.0022(14) 0.0052(16)
C34 0.023(2) 0.017(2) 0.0068(16) 0.0010(14) -0.0019(14) 0.0034(16)
C35 0.0192(19) 0.023(2) 0.0118(17) 0.0024(15) 0.0007(14) 0.0013(16)
C36 0.024(2) 0.019(2) 0.0091(17) 0.0039(14) 0.0010(14) 0.0045(16)
C37 0.032(2) 0.021(2) 0.042(2) 0.0063(18) 0.0112(19) 0.0034(18)
C38 0.028(2) 0.017(2) 0.0193(19) -0.0011(15) -0.0013(15) -0.0018(17)
C39 0.031(2) 0.041(2) 0.0146(19) 0.0036(17) 0.0038(16) 0.0136(19)
C40 0.031(2) 0.032(2) 0.029(2) 0.0066(17) 0.0116(18) 0.0065(18)
O1 0.0240(14) 0.0222(14) 0.0223(13) -0.0082(11) 0.0058(11) 0.0018(11)
O2 0.0397(16) 0.0216(14) 0.0200(14) -0.0021(11) 0.0035(11) 0.0113(12)
O3 0.0320(15) 0.0220(14) 0.0159(13) -0.0010(10) 0.0039(11) -0.0047(11)
O4 0.0262(14) 0.0210(14) 0.0291(14) -0.0079(11) 0.0091(11) -0.0017(11)
O5 0.0317(15) 0.0184(14) 0.0263(14) -0.0038(11) 0.0085(11) -0.0053(11)
O6 0.0396(16) 0.0171(14) 0.0307(15) 0.0023(11) -0.0057(12) -0.0070(12)
O7 0.0318(15) 0.0155(14) 0.0267(14) 0.0014(11) 0.0064(11) 0.0035(11)
O8 0.0263(14) 0.0193(14) 0.0194(13) -0.0016(10) 0.0049(10) -0.0028(11)
Si1 0.0237(6) 0.0255(6) 0.0131(5) -0.0006(4) 0.0041(4) 0.0037(5)
Si2 0.0206(5) 0.0198(6) 0.0162(5) 0.0000(4) 0.0037(4) -0.0008(4)
Si3 0.0204(5) 0.0243(6) 0.0165(5) 0.0028(4) 0.0047(4) 0.0015(5)
Si4 0.0237(6) 0.0224(6) 0.0143(5) 0.0018(4) 0.0052(4) 0.0046(5)

loop_
_atom_type_symbol
_atom_type_description
_atom_type_scat_dispersion_real
_atom_type_scat_dispersion_imag
_atom_type_scat_source
C C 0.0033 0.0016 'International Tables Vol C Tables 4.2.6.8 and 6.1.1.4'
H H 0.0000 0.0000 'International Tables Vol C Tables 4.2.6.8 and 6.1.1.4'
O O 0.0106 0.0060 'International Tables Vol C Tables 4.2.6.8 and 6.1.1.4'
Si Si 0.0817 0.0704 'International Tables Vol C Tables 4.2.6.8 and 6.1.1.4'

loop_
_geom_angle_atom_site_label_1
_geom_angle_atom_site_label_2
_geom_angle_atom_site_label_3
_geom_angle
C6 C1 C2 123.2(3)
C6 C1 O1 120.1(3)
C2 C1 O1 116.3(3)
C3 C2 C1 116.1(3)
C3 C2 Si4 118.6(2)
C1 C2 Si4 125.3(3)
C4 C3 C2 122.6(3)
O2 C4 C3 116.8(3)
O2 C4 C5 123.8(3)
C3 C4 C5 119.3(3)
C4 C5 C6 121.0(3)
C1 C6 C5 117.7(3)
C1 C6 Si1 127.5(3)
C5 C6 Si1 114.7(2)
O3 C11 C16 114.5(3)
O3 C11 C12 122.4(3)
C16 C11 C12 122.8(3)
C13 C12 C11 116.1(3)
C13 C12 Si1 116.5(3)
C11 C12 Si1 127.3(3)
C14 C13 C12 122.7(3)
O4 C14 C15 126.0(3)
O4 C14 C13 114.3(3)
C15 C14 C13 119.8(3)
C14 C15 C16 120.1(3)
C11 C16 C15 118.4(3)
C11 C16 Si2 120.3(3)
C15 C16 Si2 121.1(2)
C22 C21 C26 122.9(3)
C22 C21 O5 119.0(3)
C26 C21 O5 118.1(3)
C21 C22 C23 117.8(3)
C21 C22 Si2 123.6(2)
C23 C22 Si2 118.6(2)
C24 C23 C22 120.7(3)
O6 C24 C23 123.9(3)
O6 C24 C25 116.3(3)
C23 C24 C25 119.7(3)
C24 C25 C26 122.2(3)
C25 C26 C21 116.8(3)
C25 C26 Si3 119.5(2)
C21 C26 Si3 123.6(3)
C36 C31 O7 122.8(3)
C36 C31 C32 123.2(3)
O7 C31 C32 113.9(3)
C33 C32 C31 117.1(3)
C33 C32 Si3 121.2(3)
C31 C32 Si3 121.3(3)
C34 C33 C32 121.6(3)
O8 C34 C35 124.3(3)
O8 C34 C33 116.2(3)
C35 C34 C33 119.5(3)
C34 C35 C36 122.1(3)
C31 C36 C35 116.3(3)
C31 C36 Si4 127.3(3)
C35 C36 Si4 116.2(3)
C1 O1 C7 116.0(3)
C4 O2 C8 118.0(3)
C11 O3 C17 117.3(2)
C14 O4 C18 116.4(3)
C21 O5 C27 115.1(2)
C24 O6 C28 117.6(3)
C31 O7 C37 118.8(3)
C34 O8 C38 116.7(3)
C9 Si1 C10 107.06(18)
C9 Si1 C12 109.34(16)
C10 Si1 C12 108.90(16)
C9 Si1 C6 108.51(15)
C10 Si1 C6 108.58(15)
C12 Si1 C6 114.22(15)
C20 Si2 C19 108.30(18)
C20 Si2 C22 108.66(16)
C19 Si2 C22 109.23(16)
C20 Si2 C16 109.20(16)
C19 Si2 C16 110.15(16)
C22 Si2 C16 111.23(15)
C30 Si3 C29 107.77(18)
C30 Si3 C32 111.39(17)
C29 Si3 C32 108.35(17)
C30 Si3 C26 109.19(17)
C29 Si3 C26 108.89(17)
C32 Si3 C26 111.16(15)
C39 Si4 C40 106.21(17)
C39 Si4 C36 109.43(16)
C40 Si4 C36 109.14(17)
C39 Si4 C2 109.24(17)
C40 Si4 C2 107.53(17)
C36 Si4 C2 114.92(15)

loop_
_geom_bond_atom_site_label_1
_geom_bond_atom_site_label_2
_geom_bond_distance
C1 C6 1.402(5)
C1 C2 1.417(5)
C1 O1 1.419(4)
C2 C3 1.416(5)
C2 Si4 1.918(4)
C3 C4 1.390(5)
C4 O2 1.387(4)
C4 C5 1.398(5)
C5 C6 1.418(5)
C6 Si1 1.914(4)
C7 O1 1.428(4)
C8 O2 1.441(4)
C9 Si1 1.878(4)
C10 Si1 1.882(4)
C11 O3 1.407(4)
C11 C16 1.415(5)
C11 C12 1.422(5)
C12 C13 1.414(5)
C12 Si1 1.911(4)
C13 C14 1.405(5)
C14 O4 1.397(4)
C14 C15 1.398(5)
C15 C16 1.424(5)
C16 Si2 1.907(4)
C17 O3 1.439(4)
C18 O4 1.445(4)
C19 Si2 1.895(4)
C20 Si2 1.881(4)
C21 C22 1.412(5)
C21 C26 1.418(5)
C21 O5 1.420(4)
C22 C23 1.422(5)
C22 Si2 1.907(4)
C23 C24 1.399(5)
C24 O6 1.392(4)
C24 C25 1.400(5)
C25 C26 1.408(5)
C26 Si3 1.912(4)
C27 O5 1.466(4)
C28 O6 1.434(4)
C29 Si3 1.883(4)
C30 Si3 1.876(4)
C31 C36 1.416(5)
C31 O7 1.416(4)
C31 C32 1.423(5)
C32 C33 1.411(5)
C32 Si3 1.894(4)
C33 C34 1.403(5)
C34 O8 1.396(4)
C34 C35 1.398(4)
C35 C36 1.424(5)
C36 Si4 1.911(4)
C37 O7 1.436(4)
C38 O8 1.444(4)
C39 Si4 1.878(4)
C40 Si4 1.885(4)
